data_1553492
loop_
_publ_author_name
'P\'erez-Estrada, S.'
'Sayar, N.'
'Granja, J. R.'

_publ_section_title
;
 Towards taxane analogues synthesis by dienyne ring closing metathesis
;
_journal_issue 10
_journal_name_full 'Organic Chemistry Frontiers'
_journal_page_first 1331
_journal_paper_doi 10.1039/C6QO00321D
_journal_volume 3
_journal_year 2016
_chemical_absolute_configuration ad
_chemical_formula_moiety 'C29 H44 O6 Si'
_chemical_formula_sum 'C29 H44 O6 Si'
_chemical_formula_weight 516.73
_space_group_crystal_system orthorhombic
_space_group_IT_number 19
_space_group_name_Hall 'P 2ac 2ab'
_space_group_name_H-M_alt 'P 21 21 21'
_atom_sites_solution_hydrogens mixed
_atom_sites_solution_primary dual
_atom_sites_solution_secondary difmap
_audit_conform_dict_location ftp://ftp.iucr.org/pub/cif_core.dic
_audit_conform_dict_name cif_core.dic
_audit_conform_dict_version 2.4.3
_audit_creation_date 2016-06-10T10:30:10-00:00
_audit_creation_method 'WinGX routine CIF_UPDATE'
_audit_update_record
;
2016-07-01 deposited with the CCDC.
2016-08-18 downloaded from the CCDC.
;
_cell_angle_alpha 90
_cell_angle_beta 90
_cell_angle_gamma 90
_cell_formula_units_Z 4
_cell_length_a 11.5223(12)
_cell_length_b 14.9948(15)
_cell_length_c 16.4141(17)
_cell_measurement_reflns_used 5614
_cell_measurement_temperature 110(2)
_cell_measurement_theta_max 26.31
_cell_measurement_theta_min 2.16
_cell_measurement_wavelength 0.71073
_cell_volume 2835.9(5)
_computing_cell_refinement 'SAINT V8.37A integration software'
_computing_data_collection 'Bruker APEX2 software'
_computing_data_reduction 'SORTAV (Blessing, 1995)'
_computing_molecular_graphics 'ORTEP-3 for Windows (Farrugia, 2012)'
_computing_publication_material 'WinGX publication routines (Farrugia, 2012)'
_computing_structure_refinement 'SHELXL-2014/7 (Sheldrick, 2014)'
_computing_structure_solution 'SHELXT-2014 (Sheldrick, 2014)'
_diffrn_ambient_temperature 110(2)
_diffrn_detector 'SMART 1000 CCD'
_diffrn_measured_fraction_theta_full 1
_diffrn_measured_fraction_theta_max 0.998
_diffrn_measurement_device 'fixed \k-geometry diffractometer'
_diffrn_measurement_device_type 'Bruker SMART 1000 CCD'
_diffrn_measurement_method '\w oscillation scans'
_diffrn_orient_matrix_UB_11 0.046848
_diffrn_orient_matrix_UB_12 0.056138
_diffrn_orient_matrix_UB_13 -0.000339
_diffrn_orient_matrix_UB_21 0.051671
_diffrn_orient_matrix_UB_22 -0.025771
_diffrn_orient_matrix_UB_23 -0.042916
_diffrn_orient_matrix_UB_31 -0.051649
_diffrn_orient_matrix_UB_32 0.025137
_diffrn_orient_matrix_UB_33 -0.043241
_diffrn_radiation_monochromator graphite
_diffrn_radiation_probe x-ray
_diffrn_radiation_type MoK\a
_diffrn_radiation_wavelength 0.71073
_diffrn_reflns_av_R_equivalents 0.0536
_diffrn_reflns_av_unetI/netI 0.0516
_diffrn_reflns_Laue_measured_fraction_full 1
_diffrn_reflns_Laue_measured_fraction_max 0.998
_diffrn_reflns_limit_h_max 15
_diffrn_reflns_limit_h_min -15
_diffrn_reflns_limit_k_max 19
_diffrn_reflns_limit_k_min -19
_diffrn_reflns_limit_l_max 21
_diffrn_reflns_limit_l_min -21
_diffrn_reflns_number 27788
_diffrn_reflns_point_group_measured_fraction_full 1
_diffrn_reflns_point_group_measured_fraction_max 0.998
_diffrn_reflns_reduction_process
;
        Scaled and merged with Sortav
        R.H. Blessing, (1987) Cryst. Rev. 1, 3-58
        R.H. Blessing, (1989) J. Appl. Cryst. 22, 396-397
;
_diffrn_reflns_theta_full 25.242
_diffrn_reflns_theta_max 27.947
_diffrn_reflns_theta_min 1.839
_diffrn_source 'sealed x-ray tube'
_diffrn_standards_number 0
_exptl_absorpt_coefficient_mu 0.122
_exptl_absorpt_correction_T_max 0.959
_exptl_absorpt_correction_T_min 0.814
_exptl_absorpt_correction_type multi-scan
_exptl_absorpt_process_details
;
SADABS-2014/5 - Bruker AXS area detector scaling and absorption correction
;
_exptl_crystal_colour colourless
_exptl_crystal_density_diffrn 1.21
_exptl_crystal_density_method 'not measured'
_exptl_crystal_description plate
_exptl_crystal_F_000 1120
_exptl_crystal_recrystallization_method 'Re-crystallisation from solvent: Ethanol'
_exptl_crystal_size_max 0.4
_exptl_crystal_size_mid 0.13
_exptl_crystal_size_min 0.06
_refine_diff_density_max 0.174
_refine_diff_density_min -0.312
_refine_diff_density_rms 0.045
_refine_ls_abs_structure_details
;
 Flack x determined using 2100 quotients [(I+)-(I-)]/[(I+)+(I-)]
 (Parsons, Flack and Wagner, Acta Cryst. B69 (2013) 249-259).
;
_refine_ls_abs_structure_Flack 0.14(8)
_refine_ls_extinction_method none
_refine_ls_goodness_of_fit_ref 1.019
_refine_ls_hydrogen_treatment mixed
_refine_ls_matrix_type full
_refine_ls_number_constraints 0
_refine_ls_number_parameters 337
_refine_ls_number_reflns 6789
_refine_ls_number_restraints 0
_refine_ls_restrained_S_all 1.019
_refine_ls_R_factor_all 0.06
_refine_ls_R_factor_gt 0.0423
_refine_ls_shift/su_max 0
_refine_ls_shift/su_mean 0
_refine_ls_structure_factor_coef Fsqd
_refine_ls_weighting_details 'w=1/[\s^2^(Fo^2^)+(0.0385P)^2^+0.6681P] where P=(Fo^2^+2Fc^2^)/3'
_refine_ls_weighting_scheme calc
_refine_ls_wR_factor_gt 0.0857
_refine_ls_wR_factor_ref 0.0937
_reflns_Friedel_coverage 0.788
_reflns_Friedel_fraction_full 1
_reflns_Friedel_fraction_max 0.998
_reflns_number_gt 5582
_reflns_number_total 6789
_reflns_threshold_expression 'I > 2\s(I)'
_cod_data_source_file c6qo00321d2.cif
_cod_data_source_block Compound22
_cod_database_code 1553492
_shelx_estimated_absorpt_t_min 0.953
_shelx_estimated_absorpt_t_max 0.993

loop_
_space_group_symop_operation_xyz
'x, y, z'
'-x+1/2, -y, z+1/2'
'-x, y+1/2, -z+1/2'
'x+1/2, -y+1/2, -z'

loop_
_atom_site_label
_atom_site_type_symbol
_atom_site_fract_x
_atom_site_fract_y
_atom_site_fract_z
_atom_site_U_iso_or_equiv
_atom_site_adp_type
_atom_site_occupancy
_atom_site_site_symmetry_order
_atom_site_calc_flag
_atom_site_refinement_flags_posn
_atom_site_refinement_flags_adp
C1 C 0.4371(2) 0.45877(18) 0.07673(16) 0.0209(6) Uani 1 1 d . .
H1 H 0.4456 0.5218 0.0577 0.025 Uiso 1 1 calc R U
C3 C 0.4693(2) 0.45358(17) 0.16773(15) 0.0176(5) Uani 1 1 d . .
H3 H 0.4511 0.3918 0.1868 0.021 Uiso 1 1 calc R U
C4 C 0.3972(2) 0.51926(16) 0.22060(14) 0.0165(5) Uani 1 1 d . .
H4 H 0.4518 0.5631 0.2459 0.02 Uiso 1 1 calc R U
C5 C 0.3245(2) 0.47666(17) 0.28895(15) 0.0173(5) Uani 1 1 d . .
C6 C 0.2596(2) 0.54796(17) 0.33758(15) 0.0197(5) Uani 1 1 d . .
H6A H 0.2071 0.5807 0.3004 0.024 Uiso 1 1 calc R U
H6B H 0.2111 0.5183 0.3794 0.024 Uiso 1 1 calc R U
C7 C 0.3402(2) 0.61468(18) 0.37956(15) 0.0200(6) Uani 1 1 d . .
H7 H 0.3791 0.6505 0.336 0.024 Uiso 1 1 calc R U
C8 C 0.4358(2) 0.56867(17) 0.42937(15) 0.0185(5) Uani 1 1 d . .
H8 H 0.3969 0.5406 0.4774 0.022 Uiso 1 1 calc R U
C9 C 0.4915(2) 0.49337(17) 0.38088(15) 0.0189(5) Uani 1 1 d . .
C10 C 0.6031(2) 0.50349(18) 0.33842(15) 0.0218(5) Uani 1 1 d . .
H10 H 0.6378 0.5646 0.34 0.026 Uiso 1 1 calc R U
C11 C 0.6414(2) 0.44524(19) 0.26795(16) 0.0253(6) Uani 1 1 d . .
H11A H 0.6152 0.3837 0.2795 0.03 Uiso 1 1 calc R U
H11B H 0.7274 0.4443 0.2677 0.03 Uiso 1 1 calc R U
C12 C 0.6008(2) 0.46928(19) 0.18125(16) 0.0230(6) Uani 1 1 d . .
H12 H 0.6178 0.5338 0.1715 0.028 Uiso 1 1 calc R U
C13 C 0.6749(3) 0.4138(2) 0.12248(18) 0.0345(8) Uani 1 1 d . .
H13A H 0.757 0.4321 0.1282 0.041 Uiso 1 1 calc R U
H13B H 0.6694 0.3502 0.1384 0.041 Uiso 1 1 calc R U
C14 C 0.6398(2) 0.4227(2) 0.03371(17) 0.0327(7) Uani 1 1 d . .
H14A H 0.6876 0.3823 -0.0003 0.039 Uiso 1 1 calc R U
H14B H 0.6532 0.4846 0.015 0.039 Uiso 1 1 calc R U
C15 C 0.5122(2) 0.39897(19) 0.02465(16) 0.0250(6) Uani 1 1 d . .
H15A H 0.4891 0.4051 -0.0332 0.03 Uiso 1 1 calc R U
H15B H 0.5002 0.3361 0.0409 0.03 Uiso 1 1 calc R U
O16 O 0.31993(17) 0.42991(14) 0.06308(12) 0.0265(5) Uani 1 1 d . .
H16 H 0.276(3) 0.447(2) 0.103(2) 0.04 Uiso 1 1 d . U
C17 C 0.4045(2) 0.42734(17) 0.34841(15) 0.0191(5) Uani 1 1 d . .
H17A H 0.3585 0.4018 0.3937 0.023 Uiso 1 1 calc R U
H17B H 0.4449 0.378 0.3201 0.023 Uiso 1 1 calc R U
O18 O 0.27503(17) 0.67480(13) 0.42889(12) 0.0251(4) Uani 1 1 d . .
H18 H 0.242(3) 0.645(2) 0.468(2) 0.038 Uiso 1 1 d . U
C19 C 0.5224(2) 0.63637(19) 0.46300(17) 0.0267(6) Uani 1 1 d . .
H19A H 0.5842 0.605 0.4924 0.04 Uiso 1 1 calc R U
H19B H 0.4825 0.6772 0.5003 0.04 Uiso 1 1 calc R U
H19C H 0.5563 0.6704 0.4179 0.04 Uiso 1 1 calc R U
O20 O 0.59612(16) 0.45757(12) 0.41663(11) 0.0253(4) Uani 1 1 d . .
O21 O 0.31445(15) 0.56824(11) 0.17139(10) 0.0175(4) Uani 1 1 d . .
C22 C 0.3394(2) 0.65377(17) 0.15258(15) 0.0189(6) Uani 1 1 d . .
O23 O 0.42459(17) 0.69231(13) 0.17742(12) 0.0295(5) Uani 1 1 d . .
C24 C 0.2515(2) 0.69217(17) 0.09724(15) 0.0186(5) Uani 1 1 d . .
C25 C 0.1487(2) 0.64840(17) 0.07895(15) 0.0210(6) Uani 1 1 d . .
H25 H 0.1316 0.5926 0.1037 0.025 Uiso 1 1 calc R U
C26 C 0.0710(3) 0.68602(19) 0.02463(16) 0.0266(6) Uani 1 1 d . .
H26 H -0.0003 0.6569 0.0129 0.032 Uiso 1 1 calc R U
C27 C 0.0977(3) 0.76633(19) -0.01265(16) 0.0291(7) Uani 1 1 d . .
H27 H 0.0455 0.7913 -0.0513 0.035 Uiso 1 1 calc R U
C28 C 0.1993(3) 0.8102(2) 0.00589(17) 0.0297(7) Uani 1 1 d . .
H28 H 0.2167 0.8655 -0.0197 0.036 Uiso 1 1 calc R U
C29 C 0.2762(2) 0.77417(18) 0.06157(16) 0.0229(6) Uani 1 1 d . .
H29 H 0.3453 0.8052 0.0754 0.027 Uiso 1 1 calc R U
O30 O 0.24946(16) 0.41407(12) 0.25028(10) 0.0207(4) Uani 1 1 d . .
Si1 Si 0.11718(6) 0.37496(5) 0.26132(4) 0.02108(17) Uani 1 1 d . .
C31 C 0.0200(3) 0.4372(2) 0.1909(2) 0.0383(8) Uani 1 1 d . .
H31A H 0.0174 0.5001 0.2071 0.057 Uiso 1 1 calc R U
H31B H -0.0583 0.4118 0.1935 0.057 Uiso 1 1 calc R U
H31C H 0.0497 0.4324 0.1352 0.057 Uiso 1 1 calc R U
C32 C 0.0588(3) 0.3853(2) 0.3663(2) 0.0459(9) Uani 1 1 d . .
H32A H 0.1179 0.3663 0.4055 0.069 Uiso 1 1 calc R U
H32B H -0.0102 0.3475 0.3719 0.069 Uiso 1 1 calc R U
H32C H 0.0377 0.4476 0.3768 0.069 Uiso 1 1 calc R U
C33 C 0.1264(2) 0.25363(18) 0.23125(16) 0.0238(6) Uani 1 1 d . .
C34 C 0.0041(3) 0.2155(2) 0.2195(2) 0.0382(8) Uani 1 1 d . .
H34A H 0.0093 0.1514 0.2082 0.057 Uiso 1 1 calc R U
H34B H -0.0337 0.2456 0.1737 0.057 Uiso 1 1 calc R U
H34C H -0.0414 0.225 0.2692 0.057 Uiso 1 1 calc R U
C35 C 0.1885(3) 0.2009(2) 0.2984(2) 0.0413(8) Uani 1 1 d . .
H35A H 0.1931 0.1379 0.2827 0.062 Uiso 1 1 calc R U
H35B H 0.1451 0.2063 0.3495 0.062 Uiso 1 1 calc R U
H35C H 0.267 0.2246 0.3058 0.062 Uiso 1 1 calc R U
C36 C 0.1940(3) 0.2429(2) 0.15146(17) 0.0293(6) Uani 1 1 d . .
H36A H 0.2728 0.2662 0.1585 0.044 Uiso 1 1 calc R U
H36B H 0.1547 0.2762 0.1081 0.044 Uiso 1 1 calc R U
H36C H 0.1976 0.1797 0.1368 0.044 Uiso 1 1 calc R U

loop_
_atom_site_aniso_label
_atom_site_aniso_U_11
_atom_site_aniso_U_22
_atom_site_aniso_U_33
_atom_site_aniso_U_23
_atom_site_aniso_U_13
_atom_site_aniso_U_12
C1 0.0220(13) 0.0214(13) 0.0193(13) 0.0003(11) 0.0001(11) -0.0033(11)
C3 0.0158(12) 0.0176(13) 0.0193(12) -0.0003(10) 0.0002(10) -0.0009(10)
C4 0.0148(12) 0.0174(12) 0.0171(12) 0.0011(9) -0.0020(10) 0.0028(10)
C5 0.0172(12) 0.0178(13) 0.0169(12) -0.0002(10) -0.0017(10) -0.0017(10)
C6 0.0183(12) 0.0230(13) 0.0179(12) 0.0016(10) 0.0012(10) 0.0025(11)
C7 0.0250(14) 0.0191(13) 0.0159(12) -0.0019(10) 0.0033(10) 0.0021(11)
C8 0.0214(13) 0.0189(13) 0.0154(12) -0.0013(10) -0.0003(10) 0.0003(11)
C9 0.0207(13) 0.0192(13) 0.0169(12) 0.0021(10) -0.0048(11) 0.0026(11)
C10 0.0178(13) 0.0265(14) 0.0211(13) -0.0023(11) -0.0028(11) 0.0008(11)
C11 0.0180(13) 0.0313(16) 0.0266(14) -0.0065(12) -0.0036(11) 0.0061(11)
C12 0.0168(13) 0.0272(14) 0.0251(13) -0.0061(11) 0.0025(11) -0.0011(12)
C13 0.0199(15) 0.050(2) 0.0335(16) -0.0164(15) 0.0021(13) 0.0029(14)
C14 0.0272(16) 0.0421(18) 0.0287(15) -0.0133(14) 0.0098(13) -0.0041(13)
C15 0.0274(15) 0.0282(15) 0.0194(13) -0.0055(11) 0.0034(11) -0.0024(12)
O16 0.0223(10) 0.0371(12) 0.0202(10) -0.0072(9) -0.0026(8) -0.0029(9)
C17 0.0214(13) 0.0167(12) 0.0191(12) -0.0002(10) 0.0002(10) 0.0000(11)
O18 0.0311(11) 0.0222(10) 0.0221(10) -0.0011(8) 0.0055(8) 0.0050(9)
C19 0.0262(15) 0.0264(15) 0.0274(14) -0.0059(12) -0.0004(12) -0.0044(12)
O20 0.0240(10) 0.0266(10) 0.0255(10) 0.0007(8) -0.0083(8) 0.0048(8)
O21 0.0184(9) 0.0171(9) 0.0171(8) 0.0029(7) -0.0015(7) 0.0004(7)
C22 0.0185(13) 0.0215(14) 0.0168(12) 0.0015(10) 0.0044(10) -0.0008(10)
O23 0.0274(11) 0.0268(11) 0.0344(12) 0.0088(9) -0.0074(9) -0.0101(9)
C24 0.0221(13) 0.0193(13) 0.0144(12) 0.0003(10) 0.0039(10) 0.0022(11)
C25 0.0244(14) 0.0197(13) 0.0188(13) -0.0007(10) -0.0001(11) 0.0036(11)
C26 0.0269(15) 0.0293(15) 0.0237(15) -0.0098(12) -0.0038(12) 0.0102(12)
C27 0.0395(18) 0.0303(15) 0.0175(13) -0.0022(12) -0.0031(12) 0.0182(14)
C28 0.0413(18) 0.0255(15) 0.0222(14) 0.0064(12) 0.0085(13) 0.0113(14)
C29 0.0276(15) 0.0195(13) 0.0215(13) 0.0030(11) 0.0073(11) 0.0022(11)
O30 0.0171(9) 0.0240(9) 0.0210(9) -0.0043(8) 0.0008(8) -0.0052(8)
Si1 0.0184(3) 0.0235(4) 0.0213(4) 0.0000(3) 0.0039(3) -0.0042(3)
C31 0.0226(15) 0.0331(18) 0.059(2) 0.0029(16) -0.0055(15) 0.0018(14)
C32 0.055(2) 0.044(2) 0.0387(19) -0.0107(16) 0.0267(16) -0.0234(18)
C33 0.0276(15) 0.0238(14) 0.0199(12) 0.0017(11) -0.0006(12) -0.0056(12)
C34 0.0353(18) 0.0371(19) 0.0422(19) -0.0003(15) -0.0010(15) -0.0149(15)
C35 0.058(2) 0.0289(18) 0.0370(18) 0.0070(14) -0.0109(17) 0.0008(16)
C36 0.0340(16) 0.0274(16) 0.0266(14) -0.0035(12) 0.0029(13) -0.0001(13)

loop_
_atom_type_symbol
_atom_type_description
_atom_type_scat_dispersion_real
_atom_type_scat_dispersion_imag
_atom_type_scat_source
C C 0.0033 0.0016 'International Tables Vol C Tables 4.2.6.8 and 6.1.1.4'
H H 0 0 'International Tables Vol C Tables 4.2.6.8 and 6.1.1.4'
O O 0.0106 0.006 'International Tables Vol C Tables 4.2.6.8 and 6.1.1.4'
Si Si 0.0817 0.0704 'International Tables Vol C Tables 4.2.6.8 and 6.1.1.4'

loop_
_geom_angle_atom_site_label_1
_geom_angle_atom_site_label_2
_geom_angle_atom_site_label_3
_geom_angle
O16 C1 C15 105.8(2)
O16 C1 C3 111.2(2)
C15 C1 C3 112.4(2)
O16 C1 H1 109.1
C15 C1 H1 109.1
C3 C1 H1 109.1
C1 C3 C12 111.5(2)
C1 C3 C4 112.4(2)
C12 C3 C4 110.3(2)
C1 C3 H3 107.5
C12 C3 H3 107.5
C4 C3 H3 107.5
O21 C4 C5 105.00(19)
O21 C4 C3 111.21(19)
C5 C4 C3 115.8(2)
O21 C4 H4 108.2
C5 C4 H4 108.2
C3 C4 H4 108.2
O30 C5 C6 113.3(2)
O30 C5 C17 109.3(2)
C6 C5 C17 107.4(2)
O30 C5 C4 106.19(19)
C6 C5 C4 110.9(2)
C17 C5 C4 109.7(2)
C7 C6 C5 113.3(2)
C7 C6 H6A 108.9
C5 C6 H6A 108.9
C7 C6 H6B 108.9
C5 C6 H6B 108.9
H6A C6 H6B 107.7
O18 C7 C6 110.5(2)
O18 C7 C8 111.1(2)
C6 C7 C8 112.4(2)
O18 C7 H7 107.5
C6 C7 H7 107.5
C8 C7 H7 107.5
C9 C8 C19 114.0(2)
C9 C8 C7 110.9(2)
C19 C8 C7 111.3(2)
C9 C8 H8 106.7
C19 C8 H8 106.7
C7 C8 H8 106.7
O20 C9 C10 60.04(16)
O20 C9 C17 117.1(2)
C10 C9 C17 118.8(2)
O20 C9 C8 114.5(2)
C10 C9 C8 122.6(2)
C17 C9 C8 113.1(2)
O20 C10 C9 59.08(15)
O20 C10 C11 114.6(2)
C9 C10 C11 123.9(2)
O20 C10 H10 115.6
C9 C10 H10 115.6
C11 C10 H10 115.6
C10 C11 C12 118.8(2)
C10 C11 H11A 107.6
C12 C11 H11A 107.6
C10 C11 H11B 107.6
C12 C11 H11B 107.6
H11A C11 H11B 107
C13 C12 C11 106.6(2)
C13 C12 C3 111.8(2)
C11 C12 C3 113.2(2)
C13 C12 H12 108.4
C11 C12 H12 108.4
C3 C12 H12 108.4
C14 C13 C12 114.1(3)
C14 C13 H13A 108.7
C12 C13 H13A 108.7
C14 C13 H13B 108.7
C12 C13 H13B 108.7
H13A C13 H13B 107.6
C13 C14 C15 109.3(2)
C13 C14 H14A 109.8
C15 C14 H14A 109.8
C13 C14 H14B 109.8
C15 C14 H14B 109.8
H14A C14 H14B 108.3
C1 C15 C14 111.1(2)
C1 C15 H15A 109.4
C14 C15 H15A 109.4
C1 C15 H15B 109.4
C14 C15 H15B 109.4
H15A C15 H15B 108
C1 O16 H16 110(2)
C9 C17 C5 107.9(2)
C9 C17 H17A 110.1
C5 C17 H17A 110.1
C9 C17 H17B 110.1
C5 C17 H17B 110.1
H17A C17 H17B 108.4
C7 O18 H18 109(2)
C8 C19 H19A 109.5
C8 C19 H19B 109.5
H19A C19 H19B 109.5
C8 C19 H19C 109.5
H19A C19 H19C 109.5
H19B C19 H19C 109.5
C9 O20 C10 60.89(16)
C22 O21 C4 118.0(2)
O23 C22 O21 123.3(2)
O23 C22 C24 125.3(2)
O21 C22 C24 111.4(2)
C25 C24 C29 120.1(3)
C25 C24 C22 122.3(2)
C29 C24 C22 117.6(2)
C26 C25 C24 119.9(3)
C26 C25 H25 120
C24 C25 H25 120
C25 C26 C27 119.7(3)
C25 C26 H26 120.1
C27 C26 H26 120.1
C28 C27 C26 120.4(3)
C28 C27 H27 119.8
C26 C27 H27 119.8
C27 C28 C29 120.2(3)
C27 C28 H28 119.9
C29 C28 H28 119.9
C28 C29 C24 119.5(3)
C28 C29 H29 120.2
C24 C29 H29 120.2
C5 O30 Si1 138.49(16)
O30 Si1 C32 114.14(13)
O30 Si1 C31 108.12(12)
C32 Si1 C31 108.44(17)
O30 Si1 C33 105.25(11)
C32 Si1 C33 110.09(14)
C31 Si1 C33 110.78(14)
Si1 C31 H31A 109.5
Si1 C31 H31B 109.5
H31A C31 H31B 109.5
Si1 C31 H31C 109.5
H31A C31 H31C 109.5
H31B C31 H31C 109.5
Si1 C32 H32A 109.5
Si1 C32 H32B 109.5
H32A C32 H32B 109.5
Si1 C32 H32C 109.5
H32A C32 H32C 109.5
H32B C32 H32C 109.5
C36 C33 C34 108.7(2)
C36 C33 C35 108.8(3)
C34 C33 C35 109.1(2)
C36 C33 Si1 110.66(19)
C34 C33 Si1 109.9(2)
C35 C33 Si1 109.62(19)
C33 C34 H34A 109.5
C33 C34 H34B 109.5
H34A C34 H34B 109.5
C33 C34 H34C 109.5
H34A C34 H34C 109.5
H34B C34 H34C 109.5
C33 C35 H35A 109.5
C33 C35 H35B 109.5
H35A C35 H35B 109.5
C33 C35 H35C 109.5
H35A C35 H35C 109.5
H35B C35 H35C 109.5
C33 C36 H36A 109.5
C33 C36 H36B 109.5
H36A C36 H36B 109.5
C33 C36 H36C 109.5
H36A C36 H36C 109.5
H36B C36 H36C 109.5

loop_
_geom_bond_atom_site_label_1
_geom_bond_atom_site_label_2
_geom_bond_distance
C1 O16 1.436(3)
C1 C15 1.511(4)
C1 C3 1.541(4)
C1 H1 1
C3 C12 1.550(4)
C3 C4 1.553(3)
C3 H3 1
C4 O21 1.449(3)
C4 C5 1.539(3)
C4 H4 1
C5 O30 1.425(3)
C5 C6 1.530(3)
C5 C17 1.532(3)
C6 C7 1.529(4)
C6 H6A 0.99
C6 H6B 0.99
C7 O18 1.426(3)
C7 C8 1.535(4)
C7 H7 1
C8 C9 1.523(4)
C8 C19 1.527(4)
C8 H8 1
C9 O20 1.445(3)
C9 C10 1.471(4)
C9 C17 1.506(4)
C10 O20 1.459(3)
C10 C11 1.515(4)
C10 H10 1
C11 C12 1.541(4)
C11 H11A 0.99
C11 H11B 0.99
C12 C13 1.533(4)
C12 H12 1
C13 C14 1.518(4)
C13 H13A 0.99
C13 H13B 0.99
C14 C15 1.520(4)
C14 H14A 0.99
C14 H14B 0.99
C15 H15A 0.99
C15 H15B 0.99
O16 H16 0.86(3)
C17 H17A 0.99
C17 H17B 0.99
O18 H18 0.87(3)
C19 H19A 0.98
C19 H19B 0.98
C19 H19C 0.98
O21 C22 1.350(3)
C22 O23 1.210(3)
C22 C24 1.477(4)
C24 C25 1.387(4)
C24 C29 1.391(4)
C25 C26 1.383(4)
C25 H25 0.95
C26 C27 1.385(4)
C26 H26 0.95
C27 C28 1.377(4)
C27 H27 0.95
C28 C29 1.383(4)
C28 H28 0.95
C29 H29 0.95
O30 Si1 1.6431(19)
Si1 C32 1.856(3)
Si1 C31 1.860(3)
Si1 C33 1.888(3)
C31 H31A 0.98
C31 H31B 0.98
C31 H31C 0.98
C32 H32A 0.98
C32 H32B 0.98
C32 H32C 0.98
C33 C36 1.532(4)
C33 C34 1.533(4)
C33 C35 1.534(4)
C34 H34A 0.98
C34 H34B 0.98
C34 H34C 0.98
C35 H35A 0.98
C35 H35B 0.98
C35 H35C 0.98
C36 H36A 0.98
C36 H36B 0.98
C36 H36C 0.98

loop_
_geom_hbond_atom_site_label_D
_geom_hbond_atom_site_label_H
_geom_hbond_atom_site_label_A
_geom_hbond_distance_DH
_geom_hbond_distance_HA
_geom_hbond_distance_DA
_geom_hbond_angle_DHA
_geom_hbond_site_symmetry_A
O16 H16 O21 0.86(3) 2.18(3) 2.733(3) 121(3) .
O16 H16 O30 0.86(3) 2.49(3) 3.187(3) 139(3) .
O18 H18 O16 0.87(3) 2.05(3) 2.918(3) 175(3) 2_565

loop_
_geom_torsion_atom_site_label_1
_geom_torsion_atom_site_label_2
_geom_torsion_atom_site_label_3
_geom_torsion_atom_site_label_4
_geom_torsion
O16 C1 C3 C12 170.5(2)
C15 C1 C3 C12 52.1(3)
O16 C1 C3 C4 -65.1(3)
C15 C1 C3 C4 176.5(2)
C1 C3 C4 O21 1.5(3)
C12 C3 C4 O21 126.5(2)
C1 C3 C4 C5 121.2(2)
C12 C3 C4 C5 -113.7(2)
O21 C4 C5 O30 65.4(2)
C3 C4 C5 O30 -57.6(3)
O21 C4 C5 C6 -58.1(2)
C3 C4 C5 C6 178.9(2)
O21 C4 C5 C17 -176.55(19)
C3 C4 C5 C17 60.4(3)
O30 C5 C6 C7 179.6(2)
C17 C5 C6 C7 58.8(3)
C4 C5 C6 C7 -61.1(3)
C5 C6 C7 O18 -175.4(2)
C5 C6 C7 C8 -50.7(3)
O18 C7 C8 C9 170.3(2)
C6 C7 C8 C9 45.9(3)
O18 C7 C8 C19 -61.8(3)
C6 C7 C8 C19 173.9(2)
C19 C8 C9 O20 42.4(3)
C7 C8 C9 O20 168.9(2)
C19 C8 C9 C10 -26.5(3)
C7 C8 C9 C10 100.0(3)
C19 C8 C9 C17 179.9(2)
C7 C8 C9 C17 -53.6(3)
C17 C9 C10 O20 -106.4(2)
C8 C9 C10 O20 101.5(2)
O20 C9 C10 C11 100.5(3)
C17 C9 C10 C11 -5.9(4)
C8 C9 C10 C11 -158.0(2)
O20 C10 C11 C12 152.4(2)
C9 C10 C11 C12 84.3(3)
C10 C11 C12 C13 166.9(2)
C10 C11 C12 C3 -69.8(3)
C1 C3 C12 C13 -47.4(3)
C4 C3 C12 C13 -173.0(2)
C1 C3 C12 C11 -167.8(2)
C4 C3 C12 C11 66.7(3)
C11 C12 C13 C14 175.0(3)
C3 C12 C13 C14 50.8(4)
C12 C13 C14 C15 -55.8(4)
O16 C1 C15 C14 -179.9(2)
C3 C1 C15 C14 -58.4(3)
C13 C14 C15 C1 58.7(3)
O20 C9 C17 C5 -160.7(2)
C10 C9 C17 C5 -91.8(3)
C8 C9 C17 C5 62.9(3)
O30 C5 C17 C9 173.6(2)
C6 C5 C17 C9 -63.1(3)
C4 C5 C17 C9 57.5(3)
C17 C9 O20 C10 109.3(3)
C8 C9 O20 C10 -114.9(3)
C11 C10 O20 C9 -116.1(3)
C5 C4 O21 C22 130.6(2)
C3 C4 O21 C22 -103.4(2)
C4 O21 C22 O23 -3.1(4)
C4 O21 C22 C24 175.66(19)
O23 C22 C24 C25 -172.0(2)
O21 C22 C24 C25 9.3(3)
O23 C22 C24 C29 9.6(4)
O21 C22 C24 C29 -169.1(2)
C29 C24 C25 C26 0.5(4)
C22 C24 C25 C26 -177.9(2)
C24 C25 C26 C27 1.5(4)
C25 C26 C27 C28 -2.0(4)
C26 C27 C28 C29 0.4(4)
C27 C28 C29 C24 1.6(4)
C25 C24 C29 C28 -2.0(4)
C22 C24 C29 C28 176.4(2)
C6 C5 O30 Si1 -23.5(3)
C17 C5 O30 Si1 96.2(3)
C4 C5 O30 Si1 -145.5(2)
C5 O30 Si1 C32 -23.6(3)
C5 O30 Si1 C31 97.2(3)
C5 O30 Si1 C33 -144.4(2)
O30 Si1 C33 C36 -46.5(2)
C32 Si1 C33 C36 -170.0(2)
C31 Si1 C33 C36 70.1(2)
O30 Si1 C33 C34 -166.60(18)
C32 Si1 C33 C34 70.0(2)
C31 Si1 C33 C34 -50.0(2)
O30 Si1 C33 C35 73.5(2)
C32 Si1 C33 C35 -49.9(3)
C31 Si1 C33 C35 -169.9(2)
